data_7700643
loop_
_publ_author_name
'Long, J\'er\^ome'
'Skvortsov, Grigorii G.'
'Cherkasov, Anton V.'
'Lyssenko, Konstantin A.'
'Poddel'sky, Andrei I.'
'Guari, Yannick'
'Larionova, Joulia'
'Trifonov, Alexander A.'

_publ_section_title
;
 Synthesis, structure and magnetic properties of a series of Ln(iii)
 complexes with radical-anionic iminopyridine ligands: effect of
 lanthanide ions on the slow relaxation of the magnetization.
;
_journal_issue 32
_journal_name_full 'Dalton transactions (Cambridge, England : 2003)'
_journal_page_first 12018
_journal_page_last 12022
_journal_paper_doi 10.1039/c9dt00738e
_journal_volume 48
_journal_year 2019
_chemical_formula_moiety 'C54 H66 N6 Y, 0.5(C7 H8)'
_chemical_formula_sum 'C57.5 H70 N6 Y'
_chemical_formula_weight 934.10
_space_group_crystal_system trigonal
_space_group_IT_number 148
_space_group_name_Hall '-R 3'
_space_group_name_H-M_alt 'R -3 :H'
_symmetry_space_group_name_Hall '-R 3'
_symmetry_space_group_name_H-M 'R -3 :H'
_atom_sites_solution_hydrogens geom
_atom_sites_solution_primary dual
_atom_sites_solution_secondary difmap
_audit_creation_method SHELXL-2017/1
_audit_update_record
;
2018-12-06 deposited with the CCDC.    2019-07-25 downloaded from the CCDC.
;
_cell_angle_alpha 90
_cell_angle_beta 90
_cell_angle_gamma 120
_cell_formula_units_Z 6
_cell_length_a 18.6899(7)
_cell_length_b 18.6899(7)
_cell_length_c 25.1795(10)
_cell_measurement_reflns_used 9855
_cell_measurement_temperature 100(2)
_cell_measurement_theta_max 28.75
_cell_measurement_theta_min 2.18
_cell_volume 7617.1(5)
_computing_cell_refinement 'Saint 8.37a'
_computing_data_collection APEX3
_computing_data_reduction 'Saint 8.37a'
_computing_structure_refinement 'SHELXL 2017/1'
_computing_structure_solution 'SHELXT 2014/5'
_diffrn_ambient_temperature 100(2)
_diffrn_measured_fraction_theta_full 0.998
_diffrn_measured_fraction_theta_max 0.997
_diffrn_measurement_device_type 'Bruker D8 Quest (CMOS)'
_diffrn_measurement_method '\w scans'
_diffrn_radiation_type MoK\a
_diffrn_radiation_wavelength 0.71073
_diffrn_reflns_av_R_equivalents 0.0324
_diffrn_reflns_av_unetI/netI 0.0195
_diffrn_reflns_Laue_measured_fraction_full 0.998
_diffrn_reflns_Laue_measured_fraction_max 0.997
_diffrn_reflns_limit_h_max 23
_diffrn_reflns_limit_h_min -23
_diffrn_reflns_limit_k_max 23
_diffrn_reflns_limit_k_min -23
_diffrn_reflns_limit_l_max 31
_diffrn_reflns_limit_l_min -31
_diffrn_reflns_number 33567
_diffrn_reflns_point_group_measured_fraction_full 0.998
_diffrn_reflns_point_group_measured_fraction_max 0.997
_diffrn_reflns_theta_full 25.242
_diffrn_reflns_theta_max 26.105
_diffrn_reflns_theta_min 2.049
_diffrn_source 'microfocus tube'
_exptl_absorpt_coefficient_mu 1.191
_exptl_absorpt_correction_T_max 0.813
_exptl_absorpt_correction_T_min 0.648
_exptl_absorpt_correction_type multi-scan
_exptl_absorpt_process_details SADABS
_exptl_crystal_colour 0.2
_exptl_crystal_density_diffrn 1.222
_exptl_crystal_density_meas 0.2
_exptl_crystal_description 0.3
_exptl_crystal_F_000 2976
_exptl_crystal_size_max 0.300
_exptl_crystal_size_mid 0.200
_exptl_crystal_size_min 0.200
_refine_diff_density_max 1.631
_refine_diff_density_min -0.666
_refine_diff_density_rms 0.056
_refine_ls_extinction_method none
_refine_ls_goodness_of_fit_ref 1.080
_refine_ls_hydrogen_treatment constr
_refine_ls_matrix_type full
_refine_ls_number_parameters 331
_refine_ls_number_reflns 3349
_refine_ls_number_restraints 287
_refine_ls_restrained_S_all 1.063
_refine_ls_R_factor_all 0.0400
_refine_ls_R_factor_gt 0.0383
_refine_ls_shift/su_max 0.000
_refine_ls_shift/su_mean 0.000
_refine_ls_structure_factor_coef Fsqd
_refine_ls_weighting_details 'w=1/[\s^2^(Fo^2^)+(0.0600P)^2^+11.2000P] where P=(Fo^2^+2Fc^2^)/3'
_refine_ls_weighting_scheme calc
_refine_ls_wR_factor_gt 0.1026
_refine_ls_wR_factor_ref 0.1037
_reflns_Friedel_coverage 0.000
_reflns_number_gt 3190
_reflns_number_total 3349
_reflns_threshold_expression 'I > 2\s(I)'
_cod_data_source_file c9dt00738e2.cif
_cod_data_source_block yimmepy
_cod_depositor_comments 'Adding full bibliography for 7700641--7700645.cif.'
_cod_original_cell_volume 7617.1(6)
_cod_original_formula_sum 'C57.50 H70 N6 Y'
_cod_database_code 7700643
_shelx_shelxl_version_number 2017/1
_shelx_space_group_comment
;
The symmetry employed for this shelxl refinement is uniquely defined
by the following loop, which should always be used as a source of
symmetry information in preference to the above space-group names.
They are only intended as comments.
;
_shelx_estimated_absorpt_t_min 0.716
_shelx_estimated_absorpt_t_max 0.797

loop_
_space_group_symop_operation_xyz
'x, y, z'
'-y, x-y, z'
'-x+y, -x, z'
'x+2/3, y+1/3, z+1/3'
'-y+2/3, x-y+1/3, z+1/3'
'-x+y+2/3, -x+1/3, z+1/3'
'x+1/3, y+2/3, z+2/3'
'-y+1/3, x-y+2/3, z+2/3'
'-x+y+1/3, -x+2/3, z+2/3'
'-x, -y, -z'
'y, -x+y, -z'
'x-y, x, -z'
'-x+2/3, -y+1/3, -z+1/3'
'y+2/3, -x+y+1/3, -z+1/3'
'x-y+2/3, x+1/3, -z+1/3'
'-x+1/3, -y+2/3, -z+2/3'
'y+1/3, -x+y+2/3, -z+2/3'
'x-y+1/3, x+2/3, -z+2/3'

loop_
_atom_site_label
_atom_site_type_symbol
_atom_site_fract_x
_atom_site_fract_y
_atom_site_fract_z
_atom_site_U_iso_or_equiv
_atom_site_adp_type
_atom_site_occupancy
_atom_site_site_symmetry_order
_atom_site_calc_flag
_atom_site_refinement_flags_posn
_atom_site_refinement_flags_adp
_atom_site_refinement_flags_occupancy
_atom_site_disorder_assembly
_atom_site_disorder_group
Y1 Y 0.333333 0.666667 0.33329(2) 0.02923(13) Uani 1 3 d S T P A .
N1 N 0.43338(10) 0.66397(10) 0.27230(7) 0.0311(4) Uani 1 1 d D . . . .
N2 N 0.47015(10) 0.76187(10) 0.36058(7) 0.0347(4) Uani 1 1 d . . . . .
C1 C 0.5055(5) 0.8204(6) 0.4045(3) 0.046(3) Uani 0.453(18) 1 d DG . P A 1
C2 C 0.5158(6) 0.8992(6) 0.4011(4) 0.056(3) Uani 0.453(18) 1 d DG . P A 1
C3 C 0.5418(7) 0.9507(5) 0.4453(5) 0.052(3) Uani 0.453(18) 1 d G . P A 1
H3A H 0.548801 1.004605 0.442947 0.062 Uiso 0.453(18) 1 calc R U P A 1
C4 C 0.5574(8) 0.9234(7) 0.4929(4) 0.056(3) Uani 0.453(18) 1 d G . P A 1
H4A H 0.575070 0.958573 0.523088 0.067 Uiso 0.453(18) 1 calc R U P A 1
C5 C 0.5471(7) 0.8445(7) 0.4963(3) 0.053(2) Uani 0.453(18) 1 d G . P A 1
H5A H 0.557717 0.825844 0.528862 0.063 Uiso 0.453(18) 1 calc R U P A 1
C6 C 0.5211(5) 0.7930(4) 0.4522(4) 0.0420(17) Uani 0.453(18) 1 d DG . P A 1
C7 C 0.5000(10) 0.9278(11) 0.3494(6) 0.072(4) Uani 0.453(18) 1 d D . P A 1
H7A H 0.465866 0.877998 0.326955 0.086 Uiso 0.453(18) 1 calc R U P A 1
C8 C 0.5824(11) 0.9818(14) 0.3207(11) 0.092(6) Uani 0.453(18) 1 d D . P A 1
H8A H 0.571844 0.998970 0.286209 0.138 Uiso 0.453(18) 1 calc R U P A 1
H8B H 0.610585 0.950056 0.315369 0.138 Uiso 0.453(18) 1 calc R U P A 1
H8C H 0.617247 1.030754 0.342264 0.138 Uiso 0.453(18) 1 calc R U P A 1
C9 C 0.4555(12) 0.9764(14) 0.3533(8) 0.070(4) Uani 0.453(18) 1 d D . P A 1
H9A H 0.446785 0.991383 0.317544 0.105 Uiso 0.453(18) 1 calc R U P A 1
H9B H 0.488854 1.026668 0.374080 0.105 Uiso 0.453(18) 1 calc R U P A 1
H9C H 0.401974 0.942608 0.370710 0.105 Uiso 0.453(18) 1 calc R U P A 1
C10 C 0.5119(7) 0.7093(5) 0.4567(4) 0.050(2) Uani 0.453(18) 1 d D . P A 1
H10A H 0.468313 0.671205 0.431326 0.060 Uiso 0.453(18) 1 calc R U P A 1
C11 C 0.5953(8) 0.7188(8) 0.4401(4) 0.080(3) Uani 0.453(18) 1 d D . P A 1
H11A H 0.608210 0.739828 0.403623 0.119 Uiso 0.453(18) 1 calc R U P A 1
H11B H 0.592176 0.664885 0.441904 0.119 Uiso 0.453(18) 1 calc R U P A 1
H11C H 0.638711 0.757559 0.464052 0.119 Uiso 0.453(18) 1 calc R U P A 1
C12 C 0.4898(5) 0.6732(6) 0.5115(4) 0.069(3) Uani 0.453(18) 1 d D . P A 1
H12A H 0.439100 0.671874 0.523172 0.104 Uiso 0.453(18) 1 calc R U P A 1
H12B H 0.534857 0.707266 0.536003 0.104 Uiso 0.453(18) 1 calc R U P A 1
H12C H 0.480899 0.616926 0.511012 0.104 Uiso 0.453(18) 1 calc R U P A 1
C1* C 0.4970(4) 0.8216(4) 0.4025(3) 0.0332(17) Uani 0.547(18) 1 d DG . P A 2
C2* C 0.5169(4) 0.9023(4) 0.3913(3) 0.0376(15) Uani 0.547(18) 1 d DG . P A 2
C3* C 0.5452(6) 0.9612(4) 0.4315(4) 0.058(2) Uani 0.547(18) 1 d G . P A 2
H3B H 0.558762 1.016315 0.423773 0.070 Uiso 0.547(18) 1 calc R U P A 2
C4* C 0.5537(7) 0.9394(6) 0.4829(4) 0.065(3) Uani 0.547(18) 1 d G . P A 2
H4B H 0.573050 0.979613 0.510335 0.078 Uiso 0.547(18) 1 calc R U P A 2
C5* C 0.5338(6) 0.8587(6) 0.4941(3) 0.059(2) Uani 0.547(18) 1 d G . P A 2
H5B H 0.539630 0.843791 0.529259 0.071 Uiso 0.547(18) 1 calc R U P A 2
C6* C 0.5055(5) 0.7998(4) 0.4539(3) 0.0471(17) Uani 0.547(18) 1 d G . P A 2
C7* C 0.5120(6) 0.9335(7) 0.3368(4) 0.0409(18) Uani 0.547(18) 1 d D . P A 2
H7B H 0.485084 0.884221 0.312889 0.049 Uiso 0.547(18) 1 calc R U P A 2
C8* C 0.5982(7) 0.9914(11) 0.3140(8) 0.066(3) Uani 0.547(18) 1 d D . P A 2
H8D H 0.593044 1.005814 0.277376 0.099 Uiso 0.547(18) 1 calc R U P A 2
H8E H 0.630868 0.963587 0.314642 0.099 Uiso 0.547(18) 1 calc R U P A 2
H8F H 0.625749 1.041759 0.335565 0.099 Uiso 0.547(18) 1 calc R U P A 2
C9* C 0.4619(9) 0.9768(10) 0.3329(7) 0.068(4) Uani 0.547(18) 1 d D . P A 2
H9D H 0.459407 0.991061 0.295706 0.102 Uiso 0.547(18) 1 calc R U P A 2
H9E H 0.488075 1.027304 0.354318 0.102 Uiso 0.547(18) 1 calc R U P A 2
H9F H 0.405767 0.940055 0.345987 0.102 Uiso 0.547(18) 1 calc R U P A 2
C10* C 0.4866(7) 0.7122(6) 0.4695(4) 0.069(2) Uani 0.547(18) 1 d D . P A 2
H10B H 0.444331 0.672859 0.443887 0.083 Uiso 0.547(18) 1 calc R U P A 2
C11* C 0.5636(9) 0.7054(8) 0.4622(8) 0.159(6) Uani 0.547(18) 1 d D . P A 2
H11D H 0.581982 0.717651 0.425161 0.238 Uiso 0.547(18) 1 calc R U P A 2
H11E H 0.551086 0.649227 0.470974 0.238 Uiso 0.547(18) 1 calc R U P A 2
H11F H 0.607413 0.744939 0.485620 0.238 Uiso 0.547(18) 1 calc R U P A 2
C12* C 0.4542(12) 0.6806(8) 0.5248(4) 0.141(5) Uani 0.547(18) 1 d D . P A 2
H12D H 0.419700 0.703292 0.536689 0.211 Uiso 0.547(18) 1 calc R U P A 2
H12E H 0.500802 0.697880 0.549242 0.211 Uiso 0.547(18) 1 calc R U P A 2
H12F H 0.421236 0.620125 0.524160 0.211 Uiso 0.547(18) 1 calc R U P A 2
C13 C 0.53213(13) 0.76871(13) 0.32908(10) 0.0409(5) Uani 1 1 d . . . . .
H13A H 0.587663 0.808847 0.337139 0.049 Uiso 1 1 calc R U . . .
C14 C 0.51502(12) 0.71657(12) 0.28420(9) 0.0360(4) Uani 1 1 d . . . . .
C15 C 0.57852(14) 0.71663(16) 0.25405(11) 0.0472(6) Uani 1 1 d . . . . .
H15A H 0.634681 0.753927 0.262609 0.057 Uiso 1 1 calc R U . . .
C16 C 0.55941(15) 0.66317(17) 0.21258(11) 0.0502(6) Uani 1 1 d . . . . .
H16A H 0.601883 0.662367 0.192313 0.060 Uiso 1 1 calc R U . . .
C17 C 0.47597(14) 0.60933(14) 0.20032(10) 0.0429(5) Uani 1 1 d . . . . .
H17A H 0.460858 0.571396 0.171674 0.051 Uiso 1 1 calc R U . . .
C18 C 0.41690(13) 0.61271(12) 0.23053(9) 0.0356(4) Uani 1 1 d . . . . .
H18A H 0.360629 0.576647 0.221554 0.043 Uiso 1 1 calc R U . . .
C1S C 0.3119(16) 0.624(2) 0.6844(10) 0.217(13) Uani 0.1667 1 d DG U P B -1
C2S C 0.378(2) 0.614(3) 0.669(2) 0.202(13) Uani 0.1667 1 d DG U P B -1
H2SA H 0.373928 0.561555 0.671828 0.242 Uiso 0.1667 1 calc R U P B -1
C3S C 0.4498(19) 0.681(4) 0.650(2) 0.182(12) Uani 0.1667 1 d G U P B -1
H3SA H 0.494897 0.674529 0.639094 0.219 Uiso 0.1667 1 calc R U P B -1
C4S C 0.4556(18) 0.758(3) 0.6455(13) 0.201(14) Uani 0.1667 1 d G U P B -1
H4SA H 0.504690 0.803991 0.632180 0.241 Uiso 0.1667 1 calc R U P B -1
C5S C 0.390(3) 0.768(3) 0.661(2) 0.205(13) Uani 0.1667 1 d G U P B -1
H5SA H 0.393516 0.820481 0.658003 0.246 Uiso 0.1667 1 calc R U P B -1
C6S C 0.318(2) 0.701(2) 0.680(2) 0.211(13) Uani 0.1667 1 d DG U P B -1
H6SA H 0.272545 0.707507 0.690738 0.253 Uiso 0.1667 1 calc R U P B -1
C7S C 0.233(2) 0.550(2) 0.7059(16) 0.191(15) Uani 0.1667 1 d D U P B -1
H7SA H 0.192465 0.567018 0.714760 0.286 Uiso 0.1667 1 calc R U P B -1
H7SB H 0.209054 0.506224 0.678762 0.286 Uiso 0.1667 1 calc R U P B -1
H7SC H 0.245530 0.528290 0.737767 0.286 Uiso 0.1667 1 calc R U P B -1

loop_
_atom_site_aniso_label
_atom_site_aniso_U_11
_atom_site_aniso_U_22
_atom_site_aniso_U_33
_atom_site_aniso_U_23
_atom_site_aniso_U_13
_atom_site_aniso_U_12
Y1 0.02190(14) 0.02190(14) 0.0439(2) 0.000 0.000 0.01095(7)
N1 0.0250(8) 0.0223(8) 0.0472(10) -0.0024(6) -0.0017(7) 0.0127(6)
N2 0.0248(8) 0.0257(8) 0.0546(10) -0.0105(7) -0.0074(7) 0.0134(7)
C1 0.039(5) 0.045(6) 0.062(6) -0.016(4) -0.008(4) 0.026(5)
C2 0.049(6) 0.056(6) 0.072(4) -0.028(4) -0.014(4) 0.033(5)
C3 0.046(5) 0.034(4) 0.076(6) -0.029(4) -0.011(4) 0.021(3)
C4 0.045(4) 0.056(5) 0.065(4) -0.025(4) -0.007(3) 0.025(4)
C5 0.037(4) 0.053(5) 0.066(4) -0.017(3) -0.016(3) 0.021(3)
C6 0.027(3) 0.045(4) 0.061(4) -0.017(3) -0.015(3) 0.023(3)
C7 0.077(9) 0.036(6) 0.094(7) -0.023(5) -0.023(6) 0.021(7)
C8 0.110(14) 0.074(13) 0.109(9) 0.005(8) 0.007(10) 0.059(12)
C9 0.059(6) 0.052(5) 0.105(12) -0.004(7) -0.021(7) 0.032(4)
C10 0.059(5) 0.038(3) 0.055(4) -0.016(3) -0.031(4) 0.025(3)
C11 0.125(8) 0.095(7) 0.065(5) -0.002(4) -0.003(4) 0.090(7)
C12 0.059(5) 0.076(5) 0.064(5) 0.004(4) -0.028(3) 0.028(4)
C1* 0.007(2) 0.026(3) 0.065(4) -0.017(3) -0.010(2) 0.007(2)
C2* 0.016(3) 0.022(3) 0.073(3) -0.016(2) -0.006(2) 0.008(2)
C3* 0.041(4) 0.045(4) 0.090(6) -0.025(3) -0.002(3) 0.023(3)
C4* 0.051(4) 0.051(4) 0.092(6) -0.041(5) -0.015(4) 0.025(4)
C5* 0.056(5) 0.060(4) 0.071(4) -0.027(3) -0.020(3) 0.035(4)
C6* 0.027(3) 0.042(3) 0.076(4) -0.019(2) -0.013(2) 0.020(2)
C7* 0.020(2) 0.016(3) 0.080(4) 0.003(3) 0.000(3) 0.005(2)
C8* 0.026(3) 0.041(4) 0.113(9) 0.023(5) 0.010(3) 0.003(3)
C9* 0.047(4) 0.043(4) 0.121(11) -0.010(6) -0.013(6) 0.027(3)
C10* 0.080(6) 0.063(4) 0.070(4) -0.024(3) -0.027(4) 0.041(4)
C11* 0.161(11) 0.121(9) 0.244(17) 0.078(11) 0.067(11) 0.108(9)
C12* 0.183(14) 0.097(7) 0.130(8) 0.032(6) 0.051(9) 0.061(9)
C13 0.0260(10) 0.0301(10) 0.0660(14) -0.0116(9) -0.0065(9) 0.0135(8)
C14 0.0265(10) 0.0281(10) 0.0543(12) -0.0026(9) -0.0021(8) 0.0143(8)
C15 0.0252(10) 0.0497(13) 0.0677(15) -0.0080(11) -0.0015(10) 0.0195(10)
C16 0.0381(12) 0.0595(15) 0.0623(15) -0.0077(12) 0.0047(10) 0.0313(12)
C17 0.0431(12) 0.0405(12) 0.0520(13) -0.0087(9) -0.0004(10) 0.0261(10)
C18 0.0307(10) 0.0276(10) 0.0484(12) -0.0046(8) -0.0030(8) 0.0144(8)
C1S 0.215(15) 0.214(15) 0.229(17) 0.003(10) 0.003(10) 0.112(10)
C2S 0.203(15) 0.205(15) 0.197(17) 0.006(10) 0.002(10) 0.102(10)
C3S 0.181(14) 0.186(14) 0.184(16) 0.003(10) -0.020(10) 0.095(10)
C4S 0.205(16) 0.193(15) 0.204(18) 0.004(10) -0.009(10) 0.100(11)
C5S 0.213(15) 0.200(15) 0.202(17) -0.004(10) -0.002(10) 0.104(10)
C6S 0.210(15) 0.210(14) 0.216(17) 0.003(10) 0.000(10) 0.107(10)
C7S 0.204(19) 0.181(18) 0.22(2) -0.026(17) 0.010(17) 0.120(14)

loop_
_atom_type_symbol
_atom_type_description
_atom_type_scat_dispersion_real
_atom_type_scat_dispersion_imag
_atom_type_scat_source
C C 0.0033 0.0016 'International Tables Vol C Tables 4.2.6.8 and 6.1.1.4'
H H 0.0000 0.0000 'International Tables Vol C Tables 4.2.6.8 and 6.1.1.4'
N N 0.0061 0.0033 'International Tables Vol C Tables 4.2.6.8 and 6.1.1.4'
Y Y -2.7962 3.5667 'International Tables Vol C Tables 4.2.6.8 and 6.1.1.4'

loop_
_geom_angle_atom_site_label_1
_geom_angle_atom_site_label_2
_geom_angle_atom_site_label_3
_geom_angle
_geom_angle_site_symmetry_1
_geom_angle_site_symmetry_3
N2 Y1 N2 111.97(4) . 2_665
N2 Y1 N2 111.97(4) . 3_565
N2 Y1 N2 111.97(4) 2_665 3_565
N2 Y1 N1 90.10(6) . 2_665
N2 Y1 N1 69.39(6) 2_665 2_665
N2 Y1 N1 153.83(6) 3_565 2_665
N2 Y1 N1 153.83(6) . 3_565
N2 Y1 N1 90.10(6) 2_665 3_565
N2 Y1 N1 69.39(6) 3_565 3_565
N1 Y1 N1 84.58(6) 2_665 3_565
N2 Y1 N1 69.39(6) . .
N2 Y1 N1 153.83(6) 2_665 .
N2 Y1 N1 90.10(6) 3_565 .
N1 Y1 N1 84.58(6) 2_665 .
N1 Y1 N1 84.58(6) 3_565 .
C18 N1 C14 117.10(17) . .
C18 N1 Y1 126.84(13) . .
C14 N1 Y1 115.90(13) . .
C13 N2 C1* 114.1(3) . .
C13 N2 C1 109.1(3) . .
C13 N2 Y1 116.80(13) . .
C1* N2 Y1 128.6(3) . .
C1 N2 Y1 134.1(3) . .
C2 C1 C6 120.0 . .
C2 C1 N2 121.1(7) . .
C6 C1 N2 118.5(7) . .
C3 C2 C1 120.0 . .
C3 C2 C7 120.9(9) . .
C1 C2 C7 119.1(9) . .
C2 C3 C4 120.0 . .
C2 C3 H3A 120.0 . .
C4 C3 H3A 120.0 . .
C5 C4 C3 120.0 . .
C5 C4 H4A 120.0 . .
C3 C4 H4A 120.0 . .
C4 C5 C6 120.0 . .
C4 C5 H5A 120.0 . .
C6 C5 H5A 120.0 . .
C5 C6 C1 120.0 . .
C5 C6 C10 118.8(7) . .
C1 C6 C10 121.2(7) . .
C2 C7 C9 115.3(12) . .
C2 C7 C8 109.4(12) . .
C9 C7 C8 107.9(8) . .
C2 C7 H7A 108.0 . .
C9 C7 H7A 108.0 . .
C8 C7 H7A 108.0 . .
C7 C8 H8A 109.5 . .
C7 C8 H8B 109.5 . .
H8A C8 H8B 109.5 . .
C7 C8 H8C 109.5 . .
H8A C8 H8C 109.5 . .
H8B C8 H8C 109.5 . .
C7 C9 H9A 109.5 . .
C7 C9 H9B 109.5 . .
H9A C9 H9B 109.5 . .
C7 C9 H9C 109.5 . .
H9A C9 H9C 109.5 . .
H9B C9 H9C 109.5 . .
C6 C10 C12 113.9(7) . .
C6 C10 C11 106.2(6) . .
C12 C10 C11 109.8(6) . .
C6 C10 H10A 108.9 . .
C12 C10 H10A 108.9 . .
C11 C10 H10A 108.9 . .
C10 C11 H11A 109.5 . .
C10 C11 H11B 109.5 . .
H11A C11 H11B 109.5 . .
C10 C11 H11C 109.5 . .
H11A C11 H11C 109.5 . .
H11B C11 H11C 109.5 . .
C10 C12 H12A 109.5 . .
C10 C12 H12B 109.5 . .
H12A C12 H12B 109.5 . .
C10 C12 H12C 109.5 . .
H12A C12 H12C 109.5 . .
H12B C12 H12C 109.5 . .
C2* C1* C6* 120.0 . .
C2* C1* N2 119.7(5) . .
C6* C1* N2 120.3(5) . .
C3* C2* C1* 120.0 . .
C3* C2* C7* 115.3(7) . .
C1* C2* C7* 124.6(7) . .
C2* C3* C4* 120.0 . .
C2* C3* H3B 120.0 . .
C4* C3* H3B 120.0 . .
C3* C4* C5* 120.0 . .
C3* C4* H4B 120.0 . .
C5* C4* H4B 120.0 . .
C4* C5* C6* 120.0 . .
C4* C5* H5B 120.0 . .
C6* C5* H5B 120.0 . .
C5* C6* C1* 120.0 . .
C5* C6* C10* 116.7(6) . .
C1* C6* C10* 123.3(6) . .
C2* C7* C9* 116.0(8) . .
C2* C7* C8* 111.5(9) . .
C9* C7* C8* 108.0(6) . .
C2* C7* H7B 106.9 . .
C9* C7* H7B 106.9 . .
C8* C7* H7B 106.9 . .
C7* C8* H8D 109.5 . .
C7* C8* H8E 109.5 . .
H8D C8* H8E 109.5 . .
C7* C8* H8F 109.5 . .
H8D C8* H8F 109.5 . .
H8E C8* H8F 109.5 . .
C7* C9* H9D 109.5 . .
C7* C9* H9E 109.5 . .
H9D C9* H9E 109.5 . .
C7* C9* H9F 109.5 . .
H9D C9* H9F 109.5 . .
H9E C9* H9F 109.5 . .
C12* C10* C11* 106.9(7) . .
C12* C10* C6* 118.9(8) . .
C11* C10* C6* 109.5(7) . .
C12* C10* H10B 107.0 . .
C11* C10* H10B 107.0 . .
C6* C10* H10B 107.0 . .
C10* C11* H11D 109.5 . .
C10* C11* H11E 109.5 . .
H11D C11* H11E 109.5 . .
C10* C11* H11F 109.5 . .
H11D C11* H11F 109.5 . .
H11E C11* H11F 109.5 . .
C10* C12* H12D 109.5 . .
C10* C12* H12E 109.5 . .
H12D C12* H12E 109.5 . .
C10* C12* H12F 109.5 . .
H12D C12* H12F 109.5 . .
H12E C12* H12F 109.5 . .
N2 C13 C14 120.80(18) . .
N2 C13 H13A 119.6 . .
C14 C13 H13A 119.6 . .
N1 C14 C15 121.2(2) . .
N1 C14 C13 116.96(18) . .
C15 C14 C13 121.86(19) . .
C16 C15 C14 120.0(2) . .
C16 C15 H15A 120.0 . .
C14 C15 H15A 120.0 . .
C15 C16 C17 118.9(2) . .
C15 C16 H16A 120.5 . .
C17 C16 H16A 120.5 . .
C18 C17 C16 118.5(2) . .
C18 C17 H17A 120.7 . .
C16 C17 H17A 120.7 . .
N1 C18 C17 124.2(2) . .
N1 C18 H18A 117.9 . .
C17 C18 H18A 117.9 . .
C2S C1S C6S 120.0 . .
C2S C1S C7S 119.9(4) . .
C6S C1S C7S 120.1(4) . .
C1S C2S C3S 120.0 . .
C1S C2S H2SA 120.0 . .
C3S C2S H2SA 120.0 . .
C2S C3S C4S 120.0 . .
C2S C3S H3SA 120.0 . .
C4S C3S H3SA 120.0 . .
C3S C4S C5S 120.0 . .
C3S C4S H4SA 120.0 . .
C5S C4S H4SA 120.0 . .
C6S C5S C4S 120.0 . .
C6S C5S H5SA 120.0 . .
C4S C5S H5SA 120.0 . .
C5S C6S C1S 120.0 . .
C5S C6S H6SA 120.0 . .
C1S C6S H6SA 120.0 . .
C1S C7S H7SA 109.5 . .
C1S C7S H7SB 109.5 . .
H7SA C7S H7SB 109.5 . .
C1S C7S H7SC 109.5 . .
H7SA C7S H7SC 109.5 . .
H7SB C7S H7SC 109.5 . .

loop_
_geom_bond_atom_site_label_1
_geom_bond_atom_site_label_2
_geom_bond_distance
_geom_bond_site_symmetry_2
Y1 N2 2.3722(16) .
Y1 N2 2.3723(16) 2_665
Y1 N2 2.3723(16) 3_565
Y1 N1 2.4395(16) 2_665
Y1 N1 2.4395(16) 3_565
Y1 N1 2.4395(16) .
N1 C18 1.350(3) .
N1 C14 1.373(3) .
N2 C13 1.356(3) .
N2 C1* 1.433(4) .
N2 C1 1.461(6) .
C1 C2 1.3900 .
C1 C6 1.3900 .
C2 C3 1.3900 .
C2 C7 1.492(9) .
C3 C4 1.3900 .
C3 H3A 0.9500 .
C4 C5 1.3900 .
C4 H4A 0.9500 .
C5 C6 1.3900 .
C5 H5A 0.9500 .
C6 C10 1.490(9) .
C7 C9 1.510(9) .
C7 C8 1.535(9) .
C7 H7A 1.0000 .
C8 H8A 0.9800 .
C8 H8B 0.9800 .
C8 H8C 0.9800 .
C9 H9A 0.9800 .
C9 H9B 0.9800 .
C9 H9C 0.9800 .
C10 C12 1.499(8) .
C10 C11 1.538(8) .
C10 H10A 1.0000 .
C11 H11A 0.9800 .
C11 H11B 0.9800 .
C11 H11C 0.9800 .
C12 H12A 0.9800 .
C12 H12B 0.9800 .
C12 H12C 0.9800 .
C1* C2* 1.3900 .
C1* C6* 1.3900 .
C2* C3* 1.3900 .
C2* C7* 1.510(7) .
C3* C4* 1.3900 .
C3* H3B 0.9500 .
C4* C5* 1.3900 .
C4* H4B 0.9500 .
C5* C6* 1.3900 .
C5* H5B 0.9500 .
C6* C10* 1.544(10) .
C7* C9* 1.517(7) .
C7* C8* 1.534(6) .
C7* H7B 1.0000 .
C8* H8D 0.9800 .
C8* H8E 0.9800 .
C8* H8F 0.9800 .
C9* H9D 0.9800 .
C9* H9E 0.9800 .
C9* H9F 0.9800 .
C10* C12* 1.513(8) .
C10* C11* 1.518(8) .
C10* H10B 1.0000 .
C11* H11D 0.9800 .
C11* H11E 0.9800 .
C11* H11F 0.9800 .
C12* H12D 0.9800 .
C12* H12E 0.9800 .
C12* H12F 0.9800 .
C13 C14 1.420(3) .
C13 H13A 0.9500 .
C14 C15 1.408(3) .
C15 C16 1.364(4) .
C15 H15A 0.9500 .
C16 C17 1.404(3) .
C16 H16A 0.9500 .
C17 C18 1.368(3) .
C17 H17A 0.9500 .
C18 H18A 0.9500 .
C1S C2S 1.3900 .
C1S C6S 1.3900 .
C1S C7S 1.536(10) .
C2S C3S 1.3900 .
C2S H2SA 0.9500 .
C3S C4S 1.3900 .
C3S H3SA 0.9500 .
C4S C5S 1.3900 .
C4S H4SA 0.9500 .
C5S C6S 1.3900 .
C5S H5SA 0.9500 .
C6S H6SA 0.9500 .
C7S H7SA 0.9800 .
C7S H7SB 0.9800 .
C7S H7SC 0.9800 .
